data_4071196
loop_
_publ_author_name
'Bai, Tao'
'Xue, Liqin'
'Xue, Peng'
'Zhu, Jun'
'Sung, Herman Ho-Yung'
'Ma, Shengming'
'Wiliams, Ian Duncan'
'Lin, Zhenyang'
'Jia, Guochen'

_publ_section_title
;
 Insertion Reactions of Allenes with Palladium Aryl Complexes
 [PdI(Ph)(PPh3)]2and PdI(Ph)(dppe)
;
_journal_issue 11
_journal_name_full Organometallics
_journal_page_first 2614
_journal_paper_doi 10.1021/om800030a
_journal_volume 27
_journal_year 2008
_chemical_formula_sum 'C32 H35 I O3 P2 Pd'
_chemical_formula_weight 762.84
_chemical_name_systematic
; 
 ? 
;
_space_group_IT_number 14
_symmetry_cell_setting monoclinic
_symmetry_space_group_name_Hall '-P 2yn'
_symmetry_space_group_name_H-M 'P 1 21/n 1'
_atom_sites_solution_hydrogens geom
_atom_sites_solution_primary direct
_atom_sites_solution_secondary difmap
_audit_creation_method SHELXL-97
_cell_angle_alpha 90.00
_cell_angle_beta 105.207(2)
_cell_angle_gamma 90.00
_cell_formula_units_Z 4
_cell_length_a 12.2084(13)
_cell_length_b 14.0521(15)
_cell_length_c 19.558(2)
_cell_measurement_reflns_used 4697
_cell_measurement_temperature 293(2)
_cell_measurement_theta_max 48.219
_cell_measurement_theta_min 4.316
_cell_volume 3237.8(6)
_computing_cell_refinement 'Bruker SMART'
_computing_data_collection 'Bruker SMART'
_computing_data_reduction 'Bruker SHELXTL'
_computing_molecular_graphics 'Bruker SHELXTL'
_computing_publication_material 'Bruker SHELXTL'
_computing_structure_refinement 'SHELXL-97 (Sheldrick, 1997)'
_computing_structure_solution 'SHELXS-97 (Sheldrick, 1990)'
_diffrn_ambient_temperature 293(2)
_diffrn_measured_fraction_theta_full 0.999
_diffrn_measured_fraction_theta_max 0.999
_diffrn_measurement_device_type 'CCD area detector'
_diffrn_measurement_method 'phi and omega scans'
_diffrn_radiation_monochromator graphite
_diffrn_radiation_source 'fine-focus sealed tube'
_diffrn_radiation_type MoK\a
_diffrn_radiation_wavelength 0.71073
_diffrn_reflns_av_R_equivalents 0.1044
_diffrn_reflns_av_sigmaI/netI 0.0896
_diffrn_reflns_limit_h_max 15
_diffrn_reflns_limit_h_min -15
_diffrn_reflns_limit_k_max 15
_diffrn_reflns_limit_k_min -17
_diffrn_reflns_limit_l_max 24
_diffrn_reflns_limit_l_min -24
_diffrn_reflns_number 18703
_diffrn_reflns_theta_full 27.00
_diffrn_reflns_theta_max 27.00
_diffrn_reflns_theta_min 1.78
_exptl_absorpt_coefficient_mu 1.655
_exptl_absorpt_correction_T_max 1.00000
_exptl_absorpt_correction_T_min 0.56345
_exptl_absorpt_correction_type empirical
_exptl_crystal_colour yellow
_exptl_crystal_density_diffrn 1.565
_exptl_crystal_density_method 'not measured'
_exptl_crystal_description prismatic
_exptl_crystal_F_000 1520
_exptl_crystal_size_max 0.497
_exptl_crystal_size_mid 0.401
_exptl_crystal_size_min 0.156
_refine_diff_density_max 0.955
_refine_diff_density_min -0.640
_refine_diff_density_rms 0.106
_refine_ls_extinction_method none
_refine_ls_goodness_of_fit_ref 0.914
_refine_ls_hydrogen_treatment mixed
_refine_ls_matrix_type full
_refine_ls_number_parameters 353
_refine_ls_number_reflns 7057
_refine_ls_number_restraints 5
_refine_ls_restrained_S_all 0.933
_refine_ls_R_factor_all 0.0730
_refine_ls_R_factor_gt 0.0492
_refine_ls_shift/su_max 0.090
_refine_ls_shift/su_mean 0.033
_refine_ls_structure_factor_coef Fsqd
_refine_ls_weighting_details 'calc w=1/[\s^2^(Fo^2^)+(0.0429P)^2^+0.0000P] where P=(Fo^2^+2Fc^2^)/3'
_refine_ls_weighting_scheme calc
_refine_ls_wR_factor_gt 0.1087
_refine_ls_wR_factor_ref 0.1173
_reflns_number_gt 4670
_reflns_number_total 7057
_reflns_threshold_expression >2sigma(I)
_cod_data_source_file om800030a-file002.cif
_cod_data_source_block cd2775-cis-11
_cod_depositor_comments
;
The following automatic conversions were performed:

'_symmetry_cell_setting' value 'Monoclinic' changed to 'monoclinic'
according to /home/saulius/struct/CIF-dictionaries/cif_core.dic
dictionary named 'cif_core.dic' version 2.4.1 from 2010-06-29.

Automatic conversion script
Id: cif_fix_values 1715 2011-07-08 13:25:40Z adriana 
;
_cod_original_cell_volume 3237.7(6)
_cod_original_sg_symbol_H-M P2(1)/n
_cod_database_code 4071196

loop_
_symmetry_equiv_pos_as_xyz
'x, y, z'
'-x+1/2, y+1/2, -z+1/2'
'-x, -y, -z'
'x-1/2, -y-1/2, z-1/2'

loop_
_atom_site_label
_atom_site_type_symbol
_atom_site_fract_x
_atom_site_fract_y
_atom_site_fract_z
_atom_site_U_iso_or_equiv
_atom_site_adp_type
_atom_site_occupancy
_atom_site_symmetry_multiplicity
_atom_site_calc_flag
_atom_site_refinement_flags
Pd Pd 0.37454(3) 0.06303(3) 0.201015(17) 0.04823(13) Uani 1 1 d .
I1 I 0.16406(3) 0.12128(3) 0.172843(18) 0.07173(15) Uani 1 1 d .
P1 P 0.41216(10) 0.04678(8) 0.32227(6) 0.0457(3) Uani 1 1 d .
P2 P 0.61168(13) 0.14131(12) 0.18578(8) 0.0728(4) Uani 1 1 d .
O1 O 0.5606(4) 0.2137(3) 0.1345(2) 0.0981(14) Uani 1 1 d .
O2 O 0.6421(5) 0.1751(4) 0.2630(2) 0.110(2) Uani 1 1 d .
O3 O 0.7219(5) 0.1070(6) 0.1645(5) 0.132(3) Uani 1 1 d D
C1 C 0.5344(4) 0.0333(4) 0.1868(2) 0.0558(12) Uani 1 1 d D
C2 C 0.4555(4) -0.0026(4) 0.1255(2) 0.0512(11) Uani 1 1 d .
C3 C 0.3758(4) 0.0618(4) 0.0854(2) 0.0596(13) Uani 1 1 d D
C4 C 0.2762(5) 0.0327(5) 0.0253(3) 0.0817(17) Uani 1 1 d .
H4A H 0.3001 0.0278 -0.0176 0.123 Uiso 1 1 calc R
H4B H 0.2172 0.0795 0.0194 0.123 Uiso 1 1 calc R
H4C H 0.2480 -0.0278 0.0359 0.123 Uiso 1 1 calc R
C5 C 0.4455(4) -0.1068(4) 0.1127(2) 0.0537(12) Uani 1 1 d .
C6 C 0.4321(5) -0.1700(4) 0.1639(3) 0.0687(14) Uani 1 1 d .
H6 H 0.4245 -0.1470 0.2070 0.082 Uiso 1 1 calc R
C7 C 0.4297(5) -0.2661(5) 0.1519(3) 0.0861(18) Uani 1 1 d .
H7 H 0.4204 -0.3080 0.1868 0.103 Uiso 1 1 calc R
C8 C 0.4411(5) -0.3010(5) 0.0879(4) 0.092(2) Uani 1 1 d .
H8 H 0.4385 -0.3662 0.0794 0.111 Uiso 1 1 calc R
C9 C 0.4559(6) -0.2397(5) 0.0379(3) 0.0881(19) Uani 1 1 d .
H9 H 0.4655 -0.2629 -0.0046 0.106 Uiso 1 1 calc R
C10 C 0.4569(5) -0.1440(5) 0.0494(3) 0.0711(15) Uani 1 1 d .
H10 H 0.4655 -0.1028 0.0139 0.085 Uiso 1 1 calc R
C11 C 0.5315(4) -0.0334(4) 0.3580(2) 0.0513(11) Uani 1 1 d .
C12 C 0.5133(5) -0.1267(4) 0.3743(3) 0.0749(16) Uani 1 1 d .
H12 H 0.4401 -0.1478 0.3716 0.090 Uiso 1 1 calc R
C13 C 0.6042(6) -0.1889(5) 0.3947(4) 0.099(2) Uani 1 1 d .
H13 H 0.5916 -0.2512 0.4067 0.119 Uiso 1 1 calc R
C14 C 0.7116(6) -0.1602(6) 0.3973(3) 0.092(2) Uani 1 1 d .
H14 H 0.7715 -0.2033 0.4096 0.110 Uiso 1 1 calc R
C15 C 0.7312(5) -0.0684(6) 0.3819(3) 0.0812(18) Uani 1 1 d .
H15 H 0.8047 -0.0486 0.3841 0.097 Uiso 1 1 calc R
C16 C 0.6417(4) -0.0039(4) 0.3629(2) 0.0669(14) Uani 1 1 d .
H16 H 0.6559 0.0591 0.3536 0.080 Uiso 1 1 calc R
C17 C 0.4441(4) 0.1560(3) 0.3737(2) 0.0500(11) Uani 1 1 d .
C18 C 0.5222(4) 0.1604(4) 0.4394(2) 0.0631(13) Uani 1 1 d .
H18 H 0.5613 0.1060 0.4590 0.076 Uiso 1 1 calc R
C19 C 0.5419(5) 0.2445(5) 0.4753(3) 0.0785(17) Uani 1 1 d .
H19 H 0.5957 0.2471 0.5189 0.094 Uiso 1 1 calc R
C20 C 0.4840(5) 0.3241(4) 0.4485(3) 0.0792(16) Uani 1 1 d .
H20 H 0.4989 0.3810 0.4736 0.095 Uiso 1 1 calc R
C21 C 0.4037(5) 0.3217(4) 0.3847(3) 0.0819(17) Uani 1 1 d .
H21 H 0.3626 0.3761 0.3669 0.098 Uiso 1 1 calc R
C22 C 0.3846(5) 0.2369(4) 0.3470(3) 0.0642(13) Uani 1 1 d .
H22 H 0.3311 0.2348 0.3033 0.077 Uiso 1 1 calc R
C23 C 0.2982(4) -0.0101(3) 0.3516(2) 0.0476(11) Uani 1 1 d .
C24 C 0.2812(4) 0.0072(4) 0.4176(2) 0.0606(13) Uani 1 1 d .
H24 H 0.3240 0.0531 0.4471 0.073 Uiso 1 1 calc R
C25 C 0.2008(5) -0.0438(5) 0.4392(3) 0.0771(16) Uani 1 1 d .
H25 H 0.1908 -0.0331 0.4841 0.093 Uiso 1 1 calc R
C26 C 0.1353(5) -0.1094(4) 0.3967(3) 0.0740(16) Uani 1 1 d .
H26 H 0.0804 -0.1425 0.4121 0.089 Uiso 1 1 calc R
C27 C 0.1501(5) -0.1270(4) 0.3311(3) 0.0734(15) Uani 1 1 d .
H27 H 0.1056 -0.1723 0.3018 0.088 Uiso 1 1 calc R
C28 C 0.2313(4) -0.0772(4) 0.3084(3) 0.0629(14) Uani 1 1 d .
H28 H 0.2411 -0.0888 0.2635 0.076 Uiso 1 1 calc R
C29 C 0.6815(10) 0.2683(7) 0.2821(4) 0.118(4) Uani 1 1 d D
H29A H 0.7267 0.2891 0.2508 0.129 Uiso 1 1 calc R
H29B H 0.6168 0.3106 0.2752 0.129 Uiso 1 1 calc R
C30 C 0.7456(7) 0.2760(7) 0.3509(5) 0.119(4) Uani 1 1 d D
H30A H 0.6971 0.2903 0.3810 0.133 Uiso 1 1 calc R
H30B H 0.8003 0.3260 0.3544 0.133 Uiso 1 1 calc R
H30C H 0.7843 0.2169 0.3655 0.133 Uiso 1 1 calc R
C31 C 0.8163(14) 0.0814(14) 0.2035(9) 0.133(8) Uiso 1 1 d D
H31A H 0.8027 0.0637 0.2485 0.147 Uiso 1 1 calc R
H31B H 0.8630 0.1382 0.2124 0.147 Uiso 1 1 calc R
C32 C 0.8796(14) 0.0151(16) 0.1885(9) 0.138(10) Uiso 1 1 d D
H32A H 0.8356 -0.0419 0.1756 0.148 Uiso 1 1 calc R
H32B H 0.9419 0.0027 0.2291 0.148 Uiso 1 1 calc R
H32C H 0.9084 0.0351 0.1496 0.148 Uiso 1 1 calc R
H3 H 0.395(3) 0.1248(16) 0.090(2) 0.048(12) Uiso 1 1 d D
H1 H 0.576(3) -0.010(3) 0.2169(19) 0.058(14) Uiso 1 1 d D

loop_
_atom_site_aniso_label
_atom_site_aniso_U_11
_atom_site_aniso_U_22
_atom_site_aniso_U_33
_atom_site_aniso_U_23
_atom_site_aniso_U_13
_atom_site_aniso_U_12
Pd 0.0468(2) 0.0585(2) 0.03809(19) 0.00371(15) 0.00896(15) 0.00222(17)
I1 0.0586(2) 0.0869(3) 0.0671(2) 0.00850(18) 0.01189(17) 0.01746(19)
P1 0.0491(6) 0.0487(7) 0.0381(6) 0.0013(5) 0.0089(5) 0.0012(5)
P2 0.0599(9) 0.0823(11) 0.0769(10) -0.0014(8) 0.0192(8) -0.0145(8)
O1 0.111(3) 0.092(3) 0.087(3) 0.024(2) 0.020(3) -0.024(3)
O2 0.165(6) 0.095(4) 0.073(3) -0.003(2) 0.007(3) -0.073(4)
O3 0.057(3) 0.165(8) 0.209(9) 0.009(6) 0.035(4) -0.022(4)
C1 0.056(3) 0.064(3) 0.049(3) 0.008(2) 0.016(2) 0.009(3)
C2 0.051(3) 0.067(3) 0.040(2) 0.004(2) 0.019(2) 0.002(2)
C3 0.058(3) 0.082(4) 0.041(3) 0.003(3) 0.016(2) 0.000(3)
C4 0.071(4) 0.120(5) 0.049(3) 0.003(3) 0.007(3) 0.012(4)
C5 0.045(2) 0.074(3) 0.044(3) -0.003(2) 0.015(2) -0.004(2)
C6 0.081(4) 0.070(4) 0.062(3) -0.006(3) 0.030(3) 0.000(3)
C7 0.095(5) 0.083(5) 0.090(4) 0.006(4) 0.041(4) -0.014(4)
C8 0.093(5) 0.081(5) 0.109(5) -0.026(4) 0.039(4) -0.022(4)
C9 0.102(5) 0.102(5) 0.064(4) -0.030(4) 0.028(3) -0.020(4)
C10 0.076(4) 0.090(4) 0.051(3) -0.008(3) 0.023(3) -0.010(3)
C11 0.051(3) 0.066(3) 0.037(2) -0.001(2) 0.010(2) 0.011(2)
C12 0.079(4) 0.062(4) 0.083(4) 0.005(3) 0.020(3) 0.023(3)
C13 0.097(5) 0.076(5) 0.118(5) 0.008(4) 0.018(4) 0.037(4)
C14 0.084(5) 0.108(6) 0.078(4) -0.005(4) 0.009(4) 0.046(5)
C15 0.055(3) 0.124(6) 0.059(3) -0.011(3) 0.004(3) 0.014(4)
C16 0.055(3) 0.083(4) 0.057(3) -0.001(3) 0.003(2) 0.001(3)
C17 0.054(3) 0.051(3) 0.044(2) -0.001(2) 0.012(2) -0.003(2)
C18 0.070(3) 0.060(3) 0.053(3) -0.002(2) 0.005(3) 0.002(3)
C19 0.089(4) 0.084(4) 0.053(3) -0.016(3) 0.001(3) 0.001(4)
C20 0.096(4) 0.068(4) 0.075(4) -0.021(3) 0.024(3) -0.015(4)
C21 0.097(4) 0.055(3) 0.082(4) -0.005(3) 0.003(3) 0.014(3)
C22 0.071(3) 0.065(3) 0.050(3) -0.006(2) 0.003(2) 0.006(3)
C23 0.046(2) 0.050(3) 0.045(2) 0.005(2) 0.009(2) 0.008(2)
C24 0.065(3) 0.067(3) 0.052(3) -0.001(2) 0.020(2) -0.001(3)
C25 0.088(4) 0.086(4) 0.065(3) 0.003(3) 0.034(3) -0.004(4)
C26 0.069(4) 0.078(4) 0.084(4) 0.012(3) 0.036(3) -0.010(3)
C27 0.071(4) 0.068(4) 0.085(4) -0.010(3) 0.026(3) -0.016(3)
C28 0.071(3) 0.065(3) 0.057(3) -0.007(2) 0.024(3) -0.012(3)
C29 0.165(11) 0.113(7) 0.111(6) -0.023(5) 0.001(7) -0.019(7)
C30 0.123(7) 0.137(8) 0.162(8) -0.054(6) -0.003(6) -0.031(6)

loop_
_atom_type_symbol
_atom_type_description
_atom_type_scat_dispersion_real
_atom_type_scat_dispersion_imag
_atom_type_scat_source
C C 0.0033 0.0016 'International Tables Vol C Tables 4.2.6.8 and 6.1.1.4'
H H 0.0000 0.0000 'International Tables Vol C Tables 4.2.6.8 and 6.1.1.4'
O O 0.0106 0.0060 'International Tables Vol C Tables 4.2.6.8 and 6.1.1.4'
P P 0.1023 0.0942 'International Tables Vol C Tables 4.2.6.8 and 6.1.1.4'
Pd Pd -0.9988 1.0072 'International Tables Vol C Tables 4.2.6.8 and 6.1.1.4'
I I -0.4742 1.8119 'International Tables Vol C Tables 4.2.6.8 and 6.1.1.4'

loop_
_geom_angle_atom_site_label_1
_geom_angle_atom_site_label_2
_geom_angle_atom_site_label_3
_geom_angle
C1 Pd C2 38.73(18)
C1 Pd C3 67.25(18)
C2 Pd C3 36.81(18)
C1 Pd P1 100.18(13)
C2 Pd P1 130.55(12)
C3 Pd P1 166.98(14)
C1 Pd I1 159.63(13)
C2 Pd I1 125.70(12)
C3 Pd I1 93.19(13)
P1 Pd I1 99.63(3)
C17 P1 C23 105.4(2)
C17 P1 C11 105.9(2)
C23 P1 C11 101.9(2)
C17 P1 Pd 116.16(15)
C23 P1 Pd 113.88(14)
C11 P1 Pd 112.19(14)
O1 P2 O2 114.5(3)
O1 P2 O3 105.8(4)
O2 P2 O3 110.5(4)
O1 P2 C1 118.0(2)
O2 P2 C1 104.1(2)
O3 P2 C1 103.4(3)
C29 O2 P2 121.7(5)
C31 O3 P2 129.4(13)
C2 C1 P2 122.4(4)
C2 C1 Pd 74.5(3)
P2 C1 Pd 110.3(3)
C2 C1 H1 117(3)
P2 C1 H1 112(3)
Pd C1 H1 116(3)
C3 C2 C1 117.3(5)
C3 C2 C5 121.8(4)
C1 C2 C5 120.0(4)
C3 C2 Pd 74.7(3)
C1 C2 Pd 66.8(3)
C5 C2 Pd 119.8(3)
C2 C3 C4 123.8(5)
C2 C3 Pd 68.5(2)
C4 C3 Pd 124.4(4)
C2 C3 H3 117(3)
C4 C3 H3 118(3)
Pd C3 H3 88(2)
C3 C4 H4A 109.5
C3 C4 H4B 109.5
H4A C4 H4B 109.5
C3 C4 H4C 109.5
H4A C4 H4C 109.5
H4B C4 H4C 109.5
C6 C5 C10 117.8(5)
C6 C5 C2 122.2(4)
C10 C5 C2 119.9(5)
C7 C6 C5 120.8(5)
C7 C6 H6 119.6
C5 C6 H6 119.6
C6 C7 C8 120.0(6)
C6 C7 H7 120.0
C8 C7 H7 120.0
C9 C8 C7 119.5(6)
C9 C8 H8 120.3
C7 C8 H8 120.2
C8 C9 C10 120.6(6)
C8 C9 H9 119.7
C10 C9 H9 119.7
C9 C10 C5 121.3(6)
C9 C10 H10 119.3
C5 C10 H10 119.3
C12 C11 C16 118.7(5)
C12 C11 P1 120.8(4)
C16 C11 P1 120.2(4)
C11 C12 C13 120.0(6)
C11 C12 H12 120.0
C13 C12 H12 120.0
C14 C13 C12 121.1(7)
C14 C13 H13 119.5
C12 C13 H13 119.5
C13 C14 C15 119.8(6)
C13 C14 H14 120.1
C15 C14 H14 120.1
C14 C15 C16 120.3(6)
C14 C15 H15 119.9
C16 C15 H15 119.8
C11 C16 C15 120.2(6)
C11 C16 H16 119.9
C15 C16 H16 119.9
C22 C17 C18 118.8(4)
C22 C17 P1 118.1(3)
C18 C17 P1 123.1(4)
C19 C18 C17 120.1(5)
C19 C18 H18 119.9
C17 C18 H18 119.9
C20 C19 C18 120.9(5)
C20 C19 H19 119.6
C18 C19 H19 119.6
C19 C20 C21 120.5(5)
C19 C20 H20 119.7
C21 C20 H20 119.7
C20 C21 C22 119.1(5)
C20 C21 H21 120.5
C22 C21 H21 120.5
C17 C22 C21 120.6(5)
C17 C22 H22 119.7
C21 C22 H22 119.7
C28 C23 C24 118.8(4)
C28 C23 P1 119.0(3)
C24 C23 P1 122.1(4)
C25 C24 C23 119.5(5)
C25 C24 H24 120.2
C23 C24 H24 120.2
C26 C25 C24 121.5(5)
C26 C25 H25 119.2
C24 C25 H25 119.3
C25 C26 C27 119.9(5)
C25 C26 H26 120.0
C27 C26 H26 120.0
C26 C27 C28 119.7(5)
C26 C27 H27 120.2
C28 C27 H27 120.2
C23 C28 C27 120.6(5)
C23 C28 H28 119.7
C27 C28 H28 119.7
C30 C29 O2 113.5(8)
C30 C29 H29A 108.9
O2 C29 H29A 108.9
C30 C29 H29B 108.8
O2 C29 H29B 108.9
H29A C29 H29B 107.7
C29 C30 H30A 109.6
C29 C30 H30B 109.5
H30A C30 H30B 109.5
C29 C30 H30C 109.4
H30A C30 H30C 109.5
H30B C30 H30C 109.5
O3 C31 C32 125.2(19)
O3 C31 H31A 105.9
C32 C31 H31A 106.2
O3 C31 H31B 106.0
C32 C31 H31B 106.0
H31A C31 H31B 106.3
C31 C32 H32A 109.6
C31 C32 H32B 109.2
H32A C32 H32B 109.5
C31 C32 H32C 109.6
H32A C32 H32C 109.5
H32B C32 H32C 109.5

loop_
_geom_bond_atom_site_label_1
_geom_bond_atom_site_label_2
_geom_bond_distance
Pd C1 2.085(5)
Pd C2 2.186(4)
Pd C3 2.265(4)
Pd P1 2.3055(11)
Pd I1 2.6141(5)
P1 C17 1.821(5)
P1 C23 1.822(5)
P1 C11 1.830(5)
P2 O1 1.450(4)
P2 O2 1.532(5)
P2 O3 1.585(7)
P2 C1 1.790(6)
O2 C29 1.412(9)
O3 C31 1.256(13)
C1 C2 1.419(7)
C1 H1 0.906(19)
C2 C3 1.407(7)
C2 C5 1.485(7)
C3 C4 1.510(7)
C3 H3 0.913(19)
C4 H4A 0.9600
C4 H4B 0.9600
C4 H4C 0.9600
C5 C6 1.379(7)
C5 C10 1.385(7)
C6 C7 1.370(8)
C6 H6 0.9300
C7 C8 1.385(8)
C7 H7 0.9300
C8 C9 1.350(9)
C8 H8 0.9300
C9 C10 1.363(9)
C9 H9 0.9300
C10 H10 0.9300
C11 C12 1.381(7)
C11 C16 1.387(7)
C12 C13 1.387(7)
C12 H12 0.9300
C13 C14 1.359(9)
C13 H13 0.9300
C14 C15 1.360(9)
C14 H14 0.9300
C15 C16 1.393(8)
C15 H15 0.9300
C16 H16 0.9300
C17 C22 1.377(7)
C17 C18 1.386(6)
C18 C19 1.363(7)
C18 H18 0.9300
C19 C20 1.353(8)
C19 H19 0.9300
C20 C21 1.371(7)
C20 H20 0.9300
C21 C22 1.388(7)
C21 H21 0.9300
C22 H22 0.9300
C23 C28 1.382(6)
C23 C24 1.381(6)
C24 C25 1.369(7)
C24 H24 0.9300
C25 C26 1.354(8)
C25 H25 0.9300
C26 C27 1.363(7)
C26 H26 0.9300
C27 C28 1.379(7)
C27 H27 0.9300
C28 H28 0.9300
C29 C30 1.372(9)
C29 H29A 0.9700
C29 H29B 0.9700
C30 H30A 0.9600
C30 H30B 0.9600
C30 H30C 0.9600
C31 C32 1.292(15)
C31 H31A 0.9700
C31 H31B 0.9700
C32 H32A 0.9600
C32 H32B 0.9600
C32 H32C 0.9600

loop_
_geom_torsion_atom_site_label_1
_geom_torsion_atom_site_label_2
_geom_torsion_atom_site_label_3
_geom_torsion_atom_site_label_4
_geom_torsion
C1 Pd P1 C17 96.0(2)
C2 Pd P1 C17 123.2(2)
C3 Pd P1 C17 110.8(7)
I1 Pd P1 C17 -79.26(17)
C1 Pd P1 C23 -141.2(2)
C2 Pd P1 C23 -114.0(2)
C3 Pd P1 C23 -126.4(7)
I1 Pd P1 C23 43.55(16)
C1 Pd P1 C11 -26.0(2)
C2 Pd P1 C11 1.1(3)
C3 Pd P1 C11 -11.3(7)
I1 Pd P1 C11 158.70(18)
O1 P2 O2 C29 -35.4(8)
O3 P2 O2 C29 83.8(8)
C1 P2 O2 C29 -165.8(7)
O1 P2 O3 C31 144.8(15)
O2 P2 O3 C31 20.4(16)
C1 P2 O3 C31 -90.5(15)
O1 P2 C1 C2 27.7(5)
O2 P2 C1 C2 155.8(5)
O3 P2 C1 C2 -88.7(5)
O1 P2 C1 Pd -56.4(3)
O2 P2 C1 Pd 71.8(3)
O3 P2 C1 Pd -172.7(4)
C3 Pd C1 C2 -30.1(3)
P1 Pd C1 C2 146.3(2)
I1 Pd C1 C2 -47.2(6)
C2 Pd C1 P2 119.3(4)
C3 Pd C1 P2 89.2(3)
P1 Pd C1 P2 -94.4(2)
I1 Pd C1 P2 72.1(5)
P2 C1 C2 C3 -47.5(6)
Pd C1 C2 C3 57.0(4)
P2 C1 C2 C5 143.4(4)
Pd C1 C2 C5 -112.2(4)
P2 C1 C2 Pd -104.4(4)
C1 Pd C2 C3 -129.4(4)
P1 Pd C2 C3 -175.4(3)
I1 Pd C2 C3 32.3(4)
C3 Pd C2 C1 129.4(4)
P1 Pd C2 C1 -46.0(3)
I1 Pd C2 C1 161.7(2)
C1 Pd C2 C5 112.4(4)
C3 Pd C2 C5 -118.2(5)
P1 Pd C2 C5 66.5(4)
I1 Pd C2 C5 -85.9(3)
C1 C2 C3 C4 -170.9(4)
C5 C2 C3 C4 -1.9(7)
Pd C2 C3 C4 -117.8(5)
C1 C2 C3 Pd -53.0(4)
C5 C2 C3 Pd 115.9(4)
C1 Pd C3 C2 31.6(3)
P1 Pd C3 C2 15.8(9)
I1 Pd C3 C2 -154.3(3)
C1 Pd C3 C4 148.7(6)
C2 Pd C3 C4 117.1(6)
P1 Pd C3 C4 133.0(6)
I1 Pd C3 C4 -37.1(5)
C3 C2 C5 C6 -118.3(5)
C1 C2 C5 C6 50.4(7)
Pd C2 C5 C6 -28.5(6)
C3 C2 C5 C10 65.9(6)
C1 C2 C5 C10 -125.4(5)
Pd C2 C5 C10 155.7(4)
C10 C5 C6 C7 -0.3(8)
C2 C5 C6 C7 -176.2(5)
C5 C6 C7 C8 0.1(9)
C6 C7 C8 C9 0.8(10)
C7 C8 C9 C10 -1.6(10)
C8 C9 C10 C5 1.5(10)
C6 C5 C10 C9 -0.5(8)
C2 C5 C10 C9 175.5(5)
C17 P1 C11 C12 132.4(4)
C23 P1 C11 C12 22.3(4)
Pd P1 C11 C12 -99.9(4)
C17 P1 C11 C16 -53.7(4)
C23 P1 C11 C16 -163.8(4)
Pd P1 C11 C16 74.0(4)
C16 C11 C12 C13 -0.4(8)
P1 C11 C12 C13 173.6(4)
C11 C12 C13 C14 -1.6(10)
C12 C13 C14 C15 2.1(10)
C13 C14 C15 C16 -0.5(9)
C12 C11 C16 C15 1.9(7)
P1 C11 C16 C15 -172.1(4)
C14 C15 C16 C11 -1.5(8)
C23 P1 C17 C22 -89.0(4)
C11 P1 C17 C22 163.4(4)
Pd P1 C17 C22 38.1(4)
C23 P1 C17 C18 88.5(4)
C11 P1 C17 C18 -19.1(5)
Pd P1 C17 C18 -144.4(4)
C22 C17 C18 C19 -2.2(8)
P1 C17 C18 C19 -179.7(4)
C17 C18 C19 C20 1.6(9)
C18 C19 C20 C21 0.4(10)
C19 C20 C21 C22 -1.7(10)
C18 C17 C22 C21 0.9(8)
P1 C17 C22 C21 178.6(4)
C20 C21 C22 C17 1.0(9)
C17 P1 C23 C28 159.7(4)
C11 P1 C23 C28 -89.8(4)
Pd P1 C23 C28 31.2(4)
C17 P1 C23 C24 -24.5(4)
C11 P1 C23 C24 85.9(4)
Pd P1 C23 C24 -153.0(3)
C28 C23 C24 C25 1.5(7)
P1 C23 C24 C25 -174.2(4)
C23 C24 C25 C26 -1.6(9)
C24 C25 C26 C27 1.0(9)
C25 C26 C27 C28 -0.4(9)
C24 C23 C28 C27 -0.9(7)
P1 C23 C28 C27 175.0(4)
C26 C27 C28 C23 0.4(8)
P2 O2 C29 C30 -155.5(8)
P2 O3 C31 C32 144(2)
